data_4036722
loop_
_publ_author_name
'Fang, Lixia'
'Lv, Caixia'
'Wang, Guo'
'Feng, Lei'
'Stavropoulos, Pericles'
'Gao, Guangpeng'
'Ai, Lin'
'Zhang, Jiaxin'

_publ_section_title
;
 Discrimination of Enantiomers of Dipeptide Derivatives with Two Chiral
 Centers by Tetraaza Macrocyclic Chiral Solvating Agents Using
 <sup>1</sup>H NMR Spectroscopy.
;
_journal_issue 12
_journal_name_full 'Organic chemistry frontiers : an international journal of organic chemistry'
_journal_page_first 1716
_journal_page_last 1724
_journal_paper_doi 10.1039/C6QO00521G
_journal_volume 3
_journal_year 2016
_chemical_absolute_configuration rmad
_chemical_formula_sum 'C36 H36 Cl2 N4 O4'
_chemical_formula_weight 659.59
_space_group_IT_number 5
_space_group_name_Hall 'C 2y'
_space_group_name_H-M_alt 'C 1 2 1'
_symmetry_cell_setting monoclinic
_symmetry_space_group_name_H-M 'C 1 2 1'
_atom_sites_solution_hydrogens geom
_atom_sites_solution_primary direct
_atom_sites_solution_secondary difmap
_audit_creation_method SHELXL-97
_audit_update_record
;
2014-06-06 deposited with the CCDC.
2016-10-05 downloaded from the CCDC.
;
_cell_angle_alpha 90.00
_cell_angle_beta 101.307(2)
_cell_angle_gamma 90.00
_cell_formula_units_Z 12
_cell_length_a 37.839(4)
_cell_length_b 25.190(2)
_cell_length_c 13.6300(14)
_cell_measurement_reflns_used 6963
_cell_measurement_temperature 110(2)
_cell_measurement_theta_max 22.86
_cell_measurement_theta_min 2.17
_cell_volume 12739(2)
_computing_cell_refinement 'Bruker SAINT'
_computing_data_collection 'Bruker APEX2'
_computing_data_reduction 'Bruker SAINT'
_computing_molecular_graphics 'Bruker SHELXTL'
_computing_publication_material 'Bruker SHELXTL'
_computing_structure_refinement 'SHELXL-97 (Sheldrick, 2008)'
_computing_structure_solution 'SHELXS-97 (Sheldrick, 2008)'
_diffrn_ambient_temperature 110(2)
_diffrn_measured_fraction_theta_full 0.996
_diffrn_measured_fraction_theta_max 0.996
_diffrn_measurement_device_type 'Bruker APEX-II CCD'
_diffrn_measurement_method '\f and \w scans'
_diffrn_radiation_monochromator graphite
_diffrn_radiation_source 'fine-focus sealed tube'
_diffrn_radiation_type MoK\a
_diffrn_radiation_wavelength 0.71073
_diffrn_reflns_av_R_equivalents 0.0000
_diffrn_reflns_av_sigmaI/netI 0.0857
_diffrn_reflns_limit_h_max 44
_diffrn_reflns_limit_h_min -45
_diffrn_reflns_limit_k_max 30
_diffrn_reflns_limit_k_min -25
_diffrn_reflns_limit_l_max 16
_diffrn_reflns_limit_l_min 0
_diffrn_reflns_number 17687
_diffrn_reflns_theta_full 25.25
_diffrn_reflns_theta_max 25.25
_diffrn_reflns_theta_min 1.90
_exptl_absorpt_coefficient_mu 0.188
_exptl_absorpt_correction_T_max 0.9687
_exptl_absorpt_correction_T_min 0.9150
_exptl_absorpt_correction_type multi-scan
_exptl_absorpt_process_details SADABS
_exptl_crystal_density_diffrn 1.032
_exptl_crystal_density_method 'not measured'
_exptl_crystal_F_000 4152
_exptl_crystal_size_max 0.48
_exptl_crystal_size_mid 0.23
_exptl_crystal_size_min 0.17
_platon_squeeze_details
;
;
_refine_diff_density_max 0.556
_refine_diff_density_min -0.459
_refine_diff_density_rms 0.062
_refine_ls_abs_structure_details 'Flack H D (1983), Acta Cryst. A39, 876-881'
_refine_ls_abs_structure_Flack 0.04(6)
_refine_ls_extinction_method none
_refine_ls_goodness_of_fit_ref 1.011
_refine_ls_hydrogen_treatment constr
_refine_ls_matrix_type full
_refine_ls_number_parameters 1280
_refine_ls_number_reflns 17687
_refine_ls_number_restraints 289
_refine_ls_restrained_S_all 1.043
_refine_ls_R_factor_all 0.0858
_refine_ls_R_factor_gt 0.0668
_refine_ls_shift/su_max 0.000
_refine_ls_shift/su_mean 0.000
_refine_ls_structure_factor_coef Fsqd
_refine_ls_weighting_details 'calc w=1/[\s^2^(Fo^2^)+(0.1113P)^2^+0.0000P] where P=(Fo^2^+2Fc^2^)/3'
_refine_ls_weighting_scheme calc
_refine_ls_wR_factor_gt 0.1739
_refine_ls_wR_factor_ref 0.1865
_reflns_number_gt 12936
_reflns_number_total 17687
_reflns_threshold_expression >2sigma(I)
_cod_data_source_file c6qo00521g2.cif
_cod_data_source_block 121204a_0m
_cod_depositor_comments
;
The following automatic conversions were performed:

data item '_exptl_absorpt_correction_type' value 'Multi-scan' was
changed to 'multi-scan' in accordance with the
/home/saulius/struct/COD-crude-data/automatic-downloads/DataCite-retrospective/RSC/depositions/lib/dictionaries/cif_core.dic
dictionary named 'cif_core.dic' version 2.4.2 last updated on
2011-04-26.

data item '_symmetry_cell_setting' value 'Monoclinic' was changed to
'monoclinic' in accordance with the
/home/saulius/struct/COD-crude-data/automatic-downloads/DataCite-retrospective/RSC/depositions/lib/dictionaries/cif_core.dic
dictionary named 'cif_core.dic' version 2.4.2 last updated on
2011-04-26.

Automatic conversion script
Id: cif_fix_values 6909 2019-04-08 15:41:33Z antanas 
;
_cod_original_sg_symbol_H-M C2
_cod_database_code 4036722

loop_
_symmetry_equiv_pos_as_xyz
'x, y, z'
'-x, y, -z'
'x+1/2, y+1/2, z'
'-x+1/2, y+1/2, -z'

loop_
_atom_site_label
_atom_site_type_symbol
_atom_site_fract_x
_atom_site_fract_y
_atom_site_fract_z
_atom_site_U_iso_or_equiv
_atom_site_adp_type
_atom_site_occupancy
_atom_site_symmetry_multiplicity
_atom_site_calc_flag
_atom_site_refinement_flags
_atom_site_disorder_assembly
_atom_site_disorder_group
C1 C 0.24972(12) 1.0975(2) 0.7909(4) 0.0467(11) Uani 1 1 d . . .
H1 H 0.2229 1.1018 0.7740 0.056 Uiso 1 1 calc R . .
C2 C 0.26449(14) 1.1445(2) 0.8487(4) 0.0544(13) Uani 1 1 d . . .
H2A H 0.2911 1.1418 0.8660 0.065 Uiso 1 1 calc R . .
H2B H 0.2553 1.1460 0.9118 0.065 Uiso 1 1 calc R . .
C3 C 0.25362(17) 1.1960(2) 0.7873(4) 0.0662(15) Uani 1 1 d . . .
H3A H 0.2271 1.2001 0.7745 0.079 Uiso 1 1 calc R . .
H3B H 0.2645 1.2271 0.8262 0.079 Uiso 1 1 calc R . .
C4 C 0.26642(16) 1.1936(2) 0.6880(4) 0.0634(15) Uani 1 1 d . . .
H4A H 0.2931 1.1937 0.7008 0.076 Uiso 1 1 calc R . .
H4B H 0.2578 1.2254 0.6477 0.076 Uiso 1 1 calc R . .
C5 C 0.25225(15) 1.1434(2) 0.6290(4) 0.0596(14) Uani 1 1 d . . .
H5A H 0.2622 1.1415 0.5671 0.071 Uiso 1 1 calc R . .
H5B H 0.2257 1.1452 0.6095 0.071 Uiso 1 1 calc R . .
C6 C 0.26305(13) 1.09308(19) 0.6922(3) 0.0451(11) Uani 1 1 d . . .
H6 H 0.2900 1.0918 0.7089 0.054 Uiso 1 1 calc R . .
C7 C 0.27120(10) 1.00272(19) 0.6370(3) 0.0371(10) Uani 1 1 d . . .
C8 C 0.25574(11) 0.95740(19) 0.5691(3) 0.0390(10) Uani 1 1 d . . .
H8 H 0.2297 0.9641 0.5411 0.047 Uiso 1 1 calc R . .
C9 C 0.27641(12) 0.9535(2) 0.4854(3) 0.0426(11) Uani 1 1 d . . .
C10 C 0.26024(14) 0.9669(3) 0.3885(3) 0.0579(14) Uani 1 1 d . . .
H10 H 0.2357 0.9777 0.3753 0.070 Uiso 1 1 calc R . .
C11 C 0.27862(15) 0.9649(3) 0.3101(4) 0.0656(16) Uani 1 1 d . . .
H11 H 0.2670 0.9752 0.2447 0.079 Uiso 1 1 calc R . .
C12 C 0.31410(16) 0.9478(4) 0.3281(4) 0.089(2) Uani 1 1 d . . .
H12 H 0.3265 0.9435 0.2743 0.106 Uiso 1 1 calc R . .
C13 C 0.33086(16) 0.9373(3) 0.4228(4) 0.079(2) Uani 1 1 d . . .
H13 H 0.3557 0.9281 0.4361 0.094 Uiso 1 1 calc R . .
C14 C 0.31275(15) 0.9398(3) 0.4999(4) 0.0681(17) Uani 1 1 d . . .
H14 H 0.3253 0.9319 0.5657 0.082 Uiso 1 1 calc R . .
C15 C 0.23388(11) 0.9046(2) 0.6996(3) 0.0401(11) Uani 1 1 d . . .
H15 H 0.2195 0.9382 0.6933 0.048 Uiso 1 1 calc R . .
C16 C 0.20790(12) 0.8592(2) 0.6798(3) 0.0419(11) Uani 1 1 d . . .
C17 C 0.21396(14) 0.8148(2) 0.6259(3) 0.0485(12) Uani 1 1 d . . .
H17 H 0.2361 0.8117 0.6033 0.058 Uiso 1 1 calc R . .
C18 C 0.18874(15) 0.7746(2) 0.6039(4) 0.0563(14) Uani 1 1 d . . .
C19 C 0.15633(15) 0.7784(2) 0.6341(4) 0.0602(14) Uani 1 1 d . . .
H19 H 0.1385 0.7518 0.6155 0.072 Uiso 1 1 calc R . .
C20 C 0.14979(14) 0.8213(2) 0.6920(4) 0.0523(12) Uani 1 1 d . . .
H20 H 0.1278 0.8233 0.7154 0.063 Uiso 1 1 calc R . .
C21 C 0.17528(12) 0.8611(2) 0.7155(3) 0.0436(11) Uani 1 1 d . . .
C22 C 0.25789(11) 0.9034(2) 0.8075(3) 0.0373(10) Uani 1 1 d . . .
H22 H 0.2760 0.9326 0.8111 0.045 Uiso 1 1 calc R . .
C23 C 0.27815(11) 0.85317(18) 0.8274(3) 0.0343(9) Uani 1 1 d . . .
C24 C 0.26453(12) 0.8083(2) 0.8715(3) 0.0457(12) Uani 1 1 d . . .
H24 H 0.2411 0.8097 0.8867 0.055 Uiso 1 1 calc R . .
C25 C 0.28464(14) 0.7638(2) 0.8921(4) 0.0513(12) Uani 1 1 d . . .
C26 C 0.31948(14) 0.7606(2) 0.8757(3) 0.0476(12) Uani 1 1 d . . .
H26 H 0.3339 0.7302 0.8960 0.057 Uiso 1 1 calc R . .
C27 C 0.33273(12) 0.80238(19) 0.8297(3) 0.0422(11) Uani 1 1 d . . .
H27 H 0.3563 0.8001 0.8155 0.051 Uiso 1 1 calc R . .
C28 C 0.31278(10) 0.84736(19) 0.8035(3) 0.0346(10) Uani 1 1 d . . .
C29 C 0.24438(11) 0.9669(2) 0.9323(3) 0.0401(11) Uani 1 1 d . . .
H29 H 0.2709 0.9685 0.9597 0.048 Uiso 1 1 calc R . .
C30 C 0.22319(13) 0.9785(2) 1.0158(3) 0.0489(13) Uani 1 1 d . . .
C31 C 0.19638(15) 0.9466(3) 1.0324(4) 0.0664(16) Uani 1 1 d . . .
H31 H 0.1906 0.9152 0.9938 0.080 Uiso 1 1 calc R . .
C32 C 0.17647(16) 0.9602(4) 1.1090(4) 0.081(2) Uani 1 1 d . . .
H32 H 0.1585 0.9369 1.1243 0.097 Uiso 1 1 calc R . .
C33 C 0.18396(17) 1.0075(3) 1.1596(4) 0.0725(18) Uani 1 1 d . . .
H33 H 0.1705 1.0178 1.2083 0.087 Uiso 1 1 calc R . .
C34 C 0.21011(19) 1.0388(3) 1.1400(4) 0.0756(18) Uani 1 1 d . . .
H34 H 0.2149 1.0713 1.1757 0.091 Uiso 1 1 calc R . .
C35 C 0.23045(17) 1.0258(2) 1.0699(4) 0.0636(15) Uani 1 1 d . . .
H35 H 0.2492 1.0487 1.0584 0.076 Uiso 1 1 calc R . .
C36 C 0.23342(11) 1.01085(19) 0.8545(3) 0.0374(10) Uani 1 1 d . . .
C37 C 0.36864(14) 1.0690(2) -0.1913(4) 0.0666(17) Uani 1 1 d . B .
H37 H 0.3430 1.0572 -0.2092 0.080 Uiso 1 1 calc R . .
C38 C 0.37084(17) 1.1266(3) -0.2285(6) 0.083(2) Uani 1 1 d . . .
H38A H 0.3541 1.1492 -0.1994 0.100 Uiso 1 1 calc R . .
H38B H 0.3956 1.1403 -0.2052 0.100 Uiso 1 1 calc R . .
C39 C 0.36123(19) 1.1299(3) -0.3417(6) 0.095(3) Uani 1 1 d . . .
H39A H 0.3640 1.1671 -0.3625 0.114 Uiso 1 1 calc R . .
H39B H 0.3356 1.1198 -0.3643 0.114 Uiso 1 1 calc R . .
C40 C 0.38493(19) 1.0937(4) -0.3932(7) 0.126(4) Uani 1 1 d . . .
H40A H 0.3771 1.0964 -0.4668 0.151 Uiso 1 1 calc R . .
H40B H 0.4103 1.1055 -0.3755 0.151 Uiso 1 1 calc R . .
C41 C 0.38221(16) 1.0372(3) -0.3616(5) 0.0754(19) Uani 1 1 d . . .
H41A H 0.3991 1.0150 -0.3908 0.091 Uiso 1 1 calc R . .
H41B H 0.3575 1.0239 -0.3869 0.091 Uiso 1 1 calc R . .
C42 C 0.39137(12) 1.0325(2) -0.2449(4) 0.0546(14) Uani 1 1 d . . .
H42 H 0.4171 1.0436 -0.2229 0.066 Uiso 1 1 calc R . .
C43 C 0.41701(12) 0.9489(2) -0.1697(3) 0.0443(11) Uani 1 1 d . . .
C44 C 0.41024(11) 0.89462(19) -0.1283(3) 0.0394(10) Uani 1 1 d . . .
H44 H 0.3838 0.8868 -0.1457 0.047 Uiso 1 1 calc R . .
C45 C 0.43034(13) 0.8523(2) -0.1751(3) 0.0463(11) Uani 1 1 d . . .
C46 C 0.41713(16) 0.8362(2) -0.2720(4) 0.0558(13) Uani 1 1 d . . .
H46 H 0.3956 0.8514 -0.3086 0.067 Uiso 1 1 calc R . .
C47 C 0.4349(2) 0.7985(3) -0.3158(5) 0.0699(17) Uani 1 1 d . . .
H47 H 0.4253 0.7875 -0.3823 0.084 Uiso 1 1 calc R . .
C48 C 0.4660(2) 0.7766(3) -0.2658(5) 0.0773(19) Uani 1 1 d . . .
H48 H 0.4779 0.7502 -0.2969 0.093 Uiso 1 1 calc R . .
C49 C 0.48000(19) 0.7927(3) -0.1714(6) 0.0796(19) Uani 1 1 d . . .
H49 H 0.5022 0.7783 -0.1370 0.096 Uiso 1 1 calc R . .
C50 C 0.46228(16) 0.8293(2) -0.1257(4) 0.0652(15) Uani 1 1 d . . .
H50 H 0.4719 0.8393 -0.0586 0.078 Uiso 1 1 calc R . .
C51 C 0.39266(10) 0.91976(17) 0.0279(3) 0.0353(10) Uani 1 1 d . . .
H51 H 0.3752 0.9386 -0.0254 0.042 Uiso 1 1 calc R . .
C52 C 0.37203(12) 0.87604(19) 0.0690(3) 0.0395(10) Uani 1 1 d . . .
C53 C 0.33513(12) 0.8850(2) 0.0731(3) 0.0425(11) Uani 1 1 d . . .
H53 H 0.3240 0.9174 0.0487 0.051 Uiso 1 1 calc R . .
C54 C 0.31523(14) 0.8468(2) 0.1126(3) 0.0524(13) Uani 1 1 d . . .
C55 C 0.33013(16) 0.7998(2) 0.1479(4) 0.0598(14) Uani 1 1 d . . .
H55 H 0.3162 0.7743 0.1751 0.072 Uiso 1 1 calc R . .
C56 C 0.36468(17) 0.7896(2) 0.1441(4) 0.0625(15) Uani 1 1 d . . .
H56 H 0.3748 0.7567 0.1696 0.075 Uiso 1 1 calc R . .
C57 C 0.38679(13) 0.8263(2) 0.1031(4) 0.0569(14) Uani 1 1 d . . .
C58 C 0.40929(11) 0.96205(19) 0.1072(3) 0.0402(10) Uani 1 1 d . . .
H58 H 0.4246 0.9861 0.0747 0.048 Uiso 1 1 calc R . .
C59 C 0.43364(12) 0.9371(2) 0.1972(3) 0.0438(11) Uani 1 1 d . . .
C60 C 0.42025(13) 0.9207(3) 0.2804(4) 0.0600(15) Uani 1 1 d . . .
H60 H 0.3954 0.9237 0.2822 0.072 Uiso 1 1 calc R . .
C61 C 0.44437(15) 0.9002(3) 0.3596(4) 0.082(2) Uani 1 1 d . . .
C62 C 0.47947(15) 0.8944(4) 0.3624(4) 0.098(3) Uani 1 1 d . . .
H62 H 0.4947 0.8801 0.4202 0.117 Uiso 1 1 calc R . .
C63 C 0.49374(13) 0.9093(3) 0.2802(3) 0.0675(18) Uani 1 1 d . . .
H63 H 0.5187 0.9049 0.2800 0.081 Uiso 1 1 calc R . .
C64 C 0.47045(12) 0.9309(2) 0.1979(3) 0.0463(11) Uani 1 1 d . . .
C65 C 0.37682(12) 1.0467(2) 0.0902(4) 0.0515(13) Uani 1 1 d . . .
H65 H 0.4015 1.0621 0.0965 0.062 Uiso 1 1 calc R A 1
C66A C 0.3555(3) 1.0852(4) 0.1264(8) 0.057(4) Uani 0.444(11) 1 d PGU B 1
C67A C 0.3252(3) 1.0679(3) 0.1607(8) 0.066(3) Uani 0.444(11) 1 d PGU B 1
H67A H 0.3184 1.0316 0.1546 0.079 Uiso 0.444(11) 1 calc PR B 1
C68A C 0.3049(2) 1.1038(4) 0.2039(8) 0.071(3) Uani 0.444(11) 1 d PGU B 1
H68A H 0.2842 1.0920 0.2274 0.085 Uiso 0.444(11) 1 calc PR B 1
C69A C 0.3148(3) 1.1570(4) 0.2129(8) 0.077(4) Uani 0.444(11) 1 d PGU B 1
H69A H 0.3009 1.1815 0.2424 0.093 Uiso 0.444(11) 1 calc PR B 1
C70A C 0.3451(3) 1.1743(3) 0.1786(9) 0.091(4) Uani 0.444(11) 1 d PGU B 1
H70A H 0.3519 1.2106 0.1847 0.110 Uiso 0.444(11) 1 calc PR B 1
C71A C 0.3654(3) 1.1384(4) 0.1353(9) 0.088(4) Uani 0.444(11) 1 d PGU B 1
H71A H 0.3861 1.1502 0.1119 0.105 Uiso 0.444(11) 1 calc PR B 1
C66B C 0.3515(2) 1.0826(3) 0.1444(7) 0.054(3) Uani 0.556(11) 1 d PGU B 2
C67B C 0.3383(3) 1.0661(3) 0.2276(7) 0.091(3) Uani 0.556(11) 1 d PGU B 2
H67B H 0.3446 1.0321 0.2560 0.110 Uiso 0.556(11) 1 calc PR B 2
C68B C 0.3158(3) 1.0993(4) 0.2692(7) 0.104(4) Uani 0.556(11) 1 d PGU B 2
H68B H 0.3068 1.0880 0.3261 0.125 Uiso 0.556(11) 1 calc PR B 2
C69B C 0.3066(3) 1.1490(4) 0.2277(7) 0.091(4) Uani 0.556(11) 1 d PGU B 2
H69B H 0.2913 1.1717 0.2561 0.110 Uiso 0.556(11) 1 calc PR B 2
C70B C 0.3199(3) 1.1655(3) 0.1444(7) 0.096(4) Uani 0.556(11) 1 d PGU B 2
H70B H 0.3136 1.1994 0.1160 0.116 Uiso 0.556(11) 1 calc PR B 2
C71B C 0.3423(3) 1.1322(4) 0.1028(6) 0.093(4) Uani 0.556(11) 1 d PGU B 2
H71B H 0.3513 1.1435 0.0459 0.112 Uiso 0.556(11) 1 calc PR B 2
C72 C 0.36075(12) 1.0424(2) -0.0226(4) 0.0461(11) Uani 1 1 d . B .
C73 C 0.11656(12) 1.0563(2) 0.7811(3) 0.0454(12) Uani 1 1 d . . .
H73 H 0.0919 1.0722 0.7686 0.055 Uiso 1 1 calc R . .
C74 C 0.13058(13) 1.0545(2) 0.8952(3) 0.0512(13) Uani 1 1 d . . .
H74A H 0.1135 1.0340 0.9270 0.061 Uiso 1 1 calc R . .
H74B H 0.1542 1.0362 0.9096 0.061 Uiso 1 1 calc R . .
C75 C 0.13475(15) 1.1099(3) 0.9397(4) 0.0653(16) Uani 1 1 d . . .
H75A H 0.1451 1.1074 1.0121 0.078 Uiso 1 1 calc R . .
H75B H 0.1107 1.1267 0.9321 0.078 Uiso 1 1 calc R . .
C76 C 0.15947(14) 1.1452(2) 0.8884(4) 0.0584(13) Uani 1 1 d . . .
H76A H 0.1605 1.1816 0.9164 0.070 Uiso 1 1 calc R . .
H76B H 0.1842 1.1306 0.9016 0.070 Uiso 1 1 calc R . .
C77 C 0.14513(14) 1.1472(2) 0.7774(3) 0.0506(12) Uani 1 1 d . . .
H77A H 0.1618 1.1683 0.7452 0.061 Uiso 1 1 calc R . .
H77B H 0.1215 1.1654 0.7646 0.061 Uiso 1 1 calc R . .
C78 C 0.14076(13) 1.09193(19) 0.7300(3) 0.0431(11) Uani 1 1 d . . .
H78 H 0.1652 1.0752 0.7413 0.052 Uiso 1 1 calc R . .
C79 C 0.14418(11) 1.07188(18) 0.5551(3) 0.0359(10) Uani 1 1 d . . .
C80 C 0.12792(11) 1.08333(19) 0.4454(3) 0.0408(11) Uani 1 1 d . . .
H80 H 0.1046 1.1026 0.4415 0.049 Uiso 1 1 calc R . .
C81 C 0.15427(13) 1.1192(2) 0.4055(3) 0.0471(12) Uani 1 1 d . . .
C82 C 0.14755(17) 1.1733(3) 0.3984(4) 0.0710(17) Uani 1 1 d . . .
H82 H 0.1265 1.1880 0.4158 0.085 Uiso 1 1 calc R . .
C83 C 0.1729(3) 1.2055(4) 0.3647(6) 0.101(3) Uani 1 1 d . . .
H83 H 0.1678 1.2422 0.3545 0.121 Uiso 1 1 calc R . .
C84 C 0.2036(2) 1.1870(4) 0.3464(5) 0.092(3) Uani 1 1 d . . .
H84 H 0.2206 1.2105 0.3268 0.110 Uiso 1 1 calc R . .
C85 C 0.21069(17) 1.1352(4) 0.3556(4) 0.0706(19) Uani 1 1 d . . .
H85 H 0.2327 1.1221 0.3415 0.085 Uiso 1 1 calc R . .
C86 C 0.18637(14) 1.0997(3) 0.3857(4) 0.0634(16) Uani 1 1 d . . .
H86 H 0.1918 1.0629 0.3924 0.076 Uiso 1 1 calc R . .
C87 C 0.09065(10) 1.0025(2) 0.4086(3) 0.0408(11) Uani 1 1 d . . .
H87 H 0.0766 1.0256 0.4467 0.049 Uiso 1 1 calc R . .
C88 C 0.06579(11) 0.9861(2) 0.3135(3) 0.0426(11) Uani 1 1 d . . .
C89 C 0.07914(12) 0.9697(2) 0.2308(3) 0.0472(12) Uani 1 1 d . . .
H89 H 0.1044 0.9701 0.2334 0.057 Uiso 1 1 calc R . .
C90 C 0.05640(15) 0.9529(3) 0.1448(4) 0.0649(16) Uani 1 1 d . . .
C91 C 0.01940(16) 0.9510(4) 0.1420(4) 0.090(2) Uani 1 1 d . . .
H91 H 0.0036 0.9374 0.0846 0.108 Uiso 1 1 calc R . .
C92 C 0.00566(15) 0.9690(3) 0.2227(4) 0.076(2) Uani 1 1 d . . .
H92 H -0.0197 0.9695 0.2188 0.091 Uiso 1 1 calc R . .
C93 C 0.02818(12) 0.9861(2) 0.3087(3) 0.0496(13) Uani 1 1 d . . .
C94 C 0.10468(11) 0.9543(2) 0.4765(3) 0.0438(11) Uani 1 1 d . . .
H94 H 0.1244 0.9675 0.5309 0.053 Uiso 1 1 calc R . .
C95 C 0.12001(13) 0.9082(2) 0.4253(3) 0.0509(13) Uani 1 1 d . . .
C96 C 0.10246(18) 0.8612(2) 0.4099(6) 0.0799(19) Uani 1 1 d . . .
H96 H 0.0799 0.8565 0.4298 0.096 Uiso 1 1 calc R . .
C97 C 0.1172(2) 0.8207(3) 0.3659(8) 0.106(3) Uani 1 1 d . . .
C98 C 0.1504(3) 0.8232(4) 0.3412(7) 0.121(3) Uani 1 1 d . . .
H98 H 0.1606 0.7931 0.3149 0.145 Uiso 1 1 calc R . .
C99 C 0.16822(17) 0.8693(3) 0.3553(5) 0.0739(18) Uani 1 1 d . . .
H99 H 0.1911 0.8721 0.3371 0.089 Uiso 1 1 calc R . .
C100 C 0.15392(14) 0.9137(3) 0.3961(4) 0.0578(14) Uani 1 1 d . . .
C101 C 0.08543(11) 0.9309(2) 0.6335(3) 0.0411(11) Uani 1 1 d . . .
H101 H 0.1107 0.9173 0.6512 0.049 Uiso 1 1 calc R . .
C102 C 0.06126(12) 0.8939(2) 0.6777(3) 0.0434(11) Uani 1 1 d . . .
C103 C 0.03049(15) 0.8722(3) 0.6212(4) 0.0669(16) Uani 1 1 d . . .
H103 H 0.0241 0.8798 0.5517 0.080 Uiso 1 1 calc R . .
C104 C 0.00873(18) 0.8390(3) 0.6664(5) 0.082(2) Uani 1 1 d . . .
H104 H -0.0118 0.8230 0.6260 0.099 Uiso 1 1 calc R . .
C105 C 0.01607(18) 0.8289(3) 0.7666(5) 0.081(2) Uani 1 1 d . . .
H105 H -0.0001 0.8084 0.7965 0.097 Uiso 1 1 calc R . .
C106 C 0.04817(18) 0.8495(3) 0.8252(4) 0.0701(17) Uani 1 1 d . . .
H106 H 0.0547 0.8411 0.8944 0.084 Uiso 1 1 calc R . .
C107 C 0.07034(15) 0.8825(2) 0.7795(3) 0.0565(13) Uani 1 1 d . . .
H107 H 0.0917 0.8971 0.8186 0.068 Uiso 1 1 calc R . .
C108 C 0.08438(11) 0.98601(19) 0.6780(3) 0.0389(10) Uani 1 1 d . . .
Cl1 Cl 0.19717(5) 0.72128(6) 0.53110(12) 0.0766(4) Uani 1 1 d U . .
Cl2 Cl 0.26683(4) 0.71037(7) 0.94714(14) 0.0853(5) Uani 1 1 d U . .
Cl3 Cl 0.26954(3) 0.86055(7) 0.11646(9) 0.0633(4) Uani 1 1 d U . .
Cl4 Cl 0.42728(5) 0.88157(14) 0.46718(14) 0.1406(12) Uani 1 1 d U . .
Cl5 Cl 0.09209(10) 0.76010(11) 0.3525(4) 0.2099(19) Uani 1 1 d U . .
Cl6 Cl 0.07346(5) 0.93380(9) 0.04118(10) 0.0933(6) Uani 1 1 d U . .
N1 N 0.25090(9) 1.04582(17) 0.6358(2) 0.0409(9) Uani 1 1 d . . .
H1A H 0.2290 1.0455 0.5990 0.049 Uiso 1 1 calc R . .
N2 N 0.25985(10) 0.90842(17) 0.6288(2) 0.0445(10) Uani 1 1 d . . .
H2 H 0.2759 0.8838 0.6238 0.053 Uiso 1 1 calc R . .
N3 N 0.23492(9) 0.91556(15) 0.8844(2) 0.0388(9) Uani 1 1 d . . .
H3 H 0.2181 0.8944 0.8983 0.047 Uiso 1 1 calc R . .
N4 N 0.25753(10) 1.04870(17) 0.8513(3) 0.0420(9) Uani 1 1 d . . .
H4 H 0.2794 1.0445 0.8870 0.050 Uiso 1 1 calc R . .
N5 N 0.38881(10) 0.97864(18) -0.2131(3) 0.0527(11) Uani 1 1 d . . .
H5 H 0.3673 0.9641 -0.2226 0.063 Uiso 1 1 calc R . .
N6 N 0.42118(9) 0.89729(17) -0.0196(3) 0.0431(9) Uani 1 1 d . . .
H6A H 0.4423 0.8867 0.0137 0.052 Uiso 1 1 calc R . .
N7 N 0.38100(10) 0.99463(16) 0.1360(3) 0.0440(9) Uani 1 1 d . B .
H7 H 0.3676 0.9835 0.1779 0.053 Uiso 1 1 calc R . .
N8 N 0.37985(11) 1.06633(18) -0.0840(4) 0.0606(12) Uani 1 1 d . . .
H8A H 0.4005 1.0813 -0.0569 0.073 Uiso 1 1 calc R B .
N9 N 0.12767(9) 1.09484(16) 0.6221(3) 0.0420(9) Uani 1 1 d . . .
H9 H 0.1077 1.1128 0.5998 0.050 Uiso 1 1 calc R . .
N10 N 0.12145(9) 1.03510(17) 0.3861(2) 0.0426(9) Uani 1 1 d . . .
H10A H 0.1343 1.0259 0.3415 0.051 Uiso 1 1 calc R . .
N11 N 0.07538(9) 0.93514(17) 0.5243(3) 0.0441(9) Uani 1 1 d . . .
H11A H 0.0538 0.9270 0.4904 0.053 Uiso 1 1 calc R . .
N12 N 0.11387(9) 1.00420(17) 0.7384(3) 0.0419(9) Uani 1 1 d . . .
H12A H 0.1327 0.9831 0.7529 0.050 Uiso 1 1 calc R . .
O1 O 0.30162(7) 0.99906(15) 0.6906(2) 0.0504(9) Uani 1 1 d . . .
O2 O 0.16683(8) 0.90273(14) 0.7714(2) 0.0459(8) Uani 1 1 d . . .
H2C H 0.1858 0.9155 0.8056 0.069 Uiso 1 1 calc R . .
O3 O 0.32705(7) 0.88844(13) 0.7555(2) 0.0406(7) Uani 1 1 d . . .
H3C H 0.3104 0.9088 0.7284 0.061 Uiso 1 1 calc R . .
O4 O 0.20240(7) 1.00951(13) 0.8038(2) 0.0415(7) Uani 1 1 d . . .
O5 O 0.44767(8) 0.96748(15) -0.1556(3) 0.0611(10) Uani 1 1 d . . .
O6 O 0.42006(10) 0.81367(17) 0.1012(3) 0.0692(11) Uani 1 1 d . . .
H6B H 0.4289 0.8363 0.0677 0.104 Uiso 1 1 calc R . .
O7 O 0.48269(8) 0.94646(15) 0.1147(2) 0.0491(8) Uani 1 1 d . . .
H7A H 0.5053 0.9441 0.1256 0.074 Uiso 1 1 calc R . .
O8 O 0.33179(8) 1.01970(13) -0.0514(2) 0.0483(8) Uani 1 1 d . . .
O9 O 0.17114(7) 1.04307(15) 0.5765(2) 0.0465(8) Uani 1 1 d . . .
O10 O 0.17321(9) 0.9591(2) 0.4075(3) 0.0712(12) Uani 1 1 d . . .
H10B H 0.1596 0.9847 0.4138 0.107 Uiso 1 1 calc R . .
O11 O 0.01571(7) 1.00118(16) 0.3903(2) 0.0526(9) Uani 1 1 d . . .
H11B H -0.0002 1.0245 0.3743 0.079 Uiso 1 1 calc R . .
O12 O 0.05623(8) 1.01352(14) 0.6574(3) 0.0546(9) Uani 1 1 d . . .

loop_
_atom_site_aniso_label
_atom_site_aniso_U_11
_atom_site_aniso_U_22
_atom_site_aniso_U_33
_atom_site_aniso_U_23
_atom_site_aniso_U_13
_atom_site_aniso_U_12
C1 0.027(2) 0.059(3) 0.052(3) 0.003(2) 0.0009(19) 0.005(2)
C2 0.045(3) 0.071(4) 0.048(3) -0.006(3) 0.009(2) -0.001(3)
C3 0.067(4) 0.064(4) 0.066(4) 0.001(3) 0.010(3) 0.002(3)
C4 0.056(3) 0.067(4) 0.068(4) 0.008(3) 0.016(3) 0.001(3)
C5 0.046(3) 0.076(4) 0.052(3) 0.009(3) -0.002(2) -0.002(3)
C6 0.035(2) 0.056(3) 0.041(2) 0.007(2) -0.0003(19) -0.002(2)
C7 0.021(2) 0.067(3) 0.025(2) 0.0116(19) 0.0082(16) 0.003(2)
C8 0.031(2) 0.060(3) 0.026(2) 0.0025(19) 0.0048(17) 0.014(2)
C9 0.036(2) 0.065(3) 0.029(2) 0.007(2) 0.0094(18) 0.013(2)
C10 0.043(3) 0.105(4) 0.029(2) 0.007(3) 0.013(2) 0.005(3)
C11 0.055(3) 0.118(5) 0.025(2) 0.009(3) 0.011(2) 0.010(3)
C12 0.051(3) 0.180(8) 0.042(3) 0.004(4) 0.030(3) 0.008(4)
C13 0.045(3) 0.146(6) 0.047(3) 0.009(3) 0.015(2) 0.028(4)
C14 0.062(3) 0.113(5) 0.030(2) 0.005(3) 0.009(2) 0.042(3)
C15 0.035(2) 0.065(3) 0.0215(19) 0.0043(19) 0.0088(17) 0.017(2)
C16 0.035(2) 0.061(3) 0.026(2) 0.006(2) -0.0041(17) 0.015(2)
C17 0.045(3) 0.070(3) 0.028(2) 0.002(2) 0.0003(19) 0.012(3)
C18 0.053(3) 0.065(4) 0.045(3) -0.005(2) -0.005(2) 0.014(3)
C19 0.049(3) 0.059(3) 0.067(3) -0.001(3) -0.001(3) -0.002(3)
C20 0.035(3) 0.064(3) 0.054(3) 0.004(3) 0.002(2) 0.004(2)
C21 0.038(3) 0.058(3) 0.030(2) 0.008(2) -0.0036(18) 0.014(2)
C22 0.031(2) 0.063(3) 0.0183(18) 0.0024(18) 0.0071(16) 0.009(2)
C23 0.028(2) 0.055(3) 0.0184(18) 0.0061(17) 0.0001(15) 0.004(2)
C24 0.026(2) 0.073(3) 0.035(2) 0.014(2) -0.0019(18) 0.004(2)
C25 0.044(3) 0.062(3) 0.045(3) 0.013(2) 0.002(2) -0.006(3)
C26 0.051(3) 0.054(3) 0.034(2) 0.004(2) -0.001(2) 0.014(2)
C27 0.031(2) 0.057(3) 0.036(2) 0.001(2) 0.0012(18) 0.011(2)
C28 0.025(2) 0.058(3) 0.0185(18) -0.0040(18) -0.0014(15) 0.003(2)
C29 0.029(2) 0.073(3) 0.0179(18) -0.0001(19) 0.0028(16) 0.017(2)
C30 0.038(3) 0.087(4) 0.022(2) 0.003(2) 0.0067(18) 0.019(3)
C31 0.049(3) 0.107(5) 0.044(3) -0.002(3) 0.010(2) 0.007(3)
C32 0.048(3) 0.156(7) 0.043(3) 0.017(4) 0.024(3) 0.017(4)
C33 0.066(4) 0.123(6) 0.033(3) -0.011(3) 0.020(3) 0.030(4)
C34 0.087(5) 0.101(5) 0.042(3) -0.009(3) 0.022(3) 0.025(4)
C35 0.078(4) 0.080(4) 0.036(3) 0.001(3) 0.021(3) 0.017(3)
C36 0.032(2) 0.063(3) 0.0179(18) -0.0046(18) 0.0071(16) 0.020(2)
C37 0.039(3) 0.078(4) 0.078(4) 0.043(3) 0.001(3) 0.003(3)
C38 0.056(4) 0.072(4) 0.118(6) 0.043(4) 0.007(4) 0.000(3)
C39 0.061(4) 0.095(5) 0.125(6) 0.073(5) 0.009(4) 0.001(4)
C40 0.052(4) 0.194(10) 0.139(7) 0.121(7) 0.037(4) 0.029(5)
C41 0.051(3) 0.102(5) 0.077(4) 0.044(4) 0.020(3) 0.013(3)
C42 0.023(2) 0.071(4) 0.068(3) 0.030(3) 0.005(2) 0.002(2)
C43 0.028(2) 0.069(3) 0.035(2) 0.001(2) 0.0028(18) -0.001(2)
C44 0.025(2) 0.060(3) 0.032(2) -0.001(2) 0.0017(16) -0.009(2)
C45 0.038(3) 0.060(3) 0.043(3) -0.001(2) 0.013(2) -0.014(2)
C46 0.062(3) 0.071(4) 0.037(3) -0.007(2) 0.017(2) -0.013(3)
C47 0.089(5) 0.072(4) 0.055(3) -0.013(3) 0.029(3) -0.021(4)
C48 0.100(5) 0.069(4) 0.078(5) -0.012(3) 0.054(4) 0.002(4)
C49 0.069(4) 0.085(5) 0.093(5) 0.008(4) 0.035(4) 0.023(4)
C50 0.063(4) 0.082(4) 0.056(3) 0.002(3) 0.024(3) -0.004(3)
C51 0.022(2) 0.047(3) 0.034(2) 0.0028(18) -0.0027(16) 0.0071(18)
C52 0.034(2) 0.051(3) 0.030(2) 0.0001(19) -0.0023(17) 0.004(2)
C53 0.043(3) 0.061(3) 0.022(2) -0.0008(19) 0.0028(18) -0.006(2)
C54 0.050(3) 0.074(4) 0.029(2) 0.006(2) -0.001(2) -0.012(3)
C55 0.051(3) 0.072(4) 0.053(3) 0.011(3) 0.003(2) -0.009(3)
C56 0.071(4) 0.054(3) 0.057(3) 0.023(3) 0.000(3) 0.001(3)
C57 0.034(3) 0.080(4) 0.051(3) 0.005(3) -0.006(2) 0.009(3)
C58 0.021(2) 0.056(3) 0.041(2) 0.003(2) -0.0021(17) 0.003(2)
C59 0.028(2) 0.064(3) 0.036(2) 0.003(2) -0.0026(18) 0.006(2)
C60 0.031(2) 0.109(5) 0.040(3) 0.011(3) 0.008(2) 0.018(3)
C61 0.051(3) 0.162(7) 0.033(3) 0.032(3) 0.012(2) 0.033(4)
C62 0.041(3) 0.207(9) 0.045(3) 0.045(4) 0.007(2) 0.052(4)
C63 0.029(2) 0.137(6) 0.033(2) 0.005(3) -0.0024(19) 0.022(3)
C64 0.030(2) 0.072(3) 0.034(2) -0.001(2) -0.0002(18) 0.006(2)
C65 0.030(2) 0.047(3) 0.069(3) -0.014(2) -0.013(2) 0.000(2)
C66A 0.052(5) 0.057(5) 0.055(5) 0.001(4) -0.002(4) 0.001(4)
C67A 0.066(5) 0.065(5) 0.067(5) -0.005(4) 0.016(4) 0.003(4)
C68A 0.068(5) 0.076(5) 0.069(5) -0.006(4) 0.014(4) 0.005(4)
C69A 0.081(5) 0.072(5) 0.077(6) -0.009(4) 0.010(4) 0.014(4)
C70A 0.094(6) 0.084(5) 0.095(6) -0.009(4) 0.018(4) -0.002(4)
C71A 0.085(6) 0.085(5) 0.093(6) -0.001(4) 0.018(4) -0.006(4)
C66B 0.044(5) 0.054(4) 0.059(4) -0.008(3) -0.006(3) -0.001(4)
C67B 0.091(5) 0.092(5) 0.091(5) -0.007(4) 0.019(4) 0.007(4)
C68B 0.104(6) 0.109(5) 0.104(6) -0.002(4) 0.034(4) 0.008(4)
C69B 0.090(6) 0.087(5) 0.095(5) -0.015(4) 0.016(4) 0.009(4)
C70B 0.092(6) 0.089(5) 0.106(5) -0.005(4) 0.012(4) 0.018(4)
C71B 0.092(5) 0.093(5) 0.093(5) -0.005(4) 0.014(4) 0.009(4)
C72 0.030(2) 0.051(3) 0.054(3) 0.005(2) 0.001(2) 0.000(2)
C73 0.027(2) 0.069(3) 0.037(2) 0.001(2) -0.0013(18) 0.017(2)
C74 0.035(2) 0.082(4) 0.034(2) 0.010(2) 0.0025(19) 0.012(2)
C75 0.049(3) 0.108(5) 0.035(3) -0.013(3) -0.001(2) 0.025(3)
C76 0.047(3) 0.074(4) 0.050(3) -0.006(3) -0.001(2) 0.005(3)
C77 0.048(3) 0.066(3) 0.035(2) -0.011(2) 0.001(2) -0.005(3)
C78 0.040(3) 0.056(3) 0.031(2) -0.005(2) 0.0027(19) 0.002(2)
C79 0.029(2) 0.052(3) 0.026(2) -0.0019(18) 0.0028(17) -0.012(2)
C80 0.026(2) 0.062(3) 0.031(2) 0.005(2) -0.0027(17) 0.009(2)
C81 0.046(3) 0.072(4) 0.020(2) 0.004(2) -0.0013(18) -0.016(3)
C82 0.061(4) 0.085(5) 0.061(4) 0.015(3) -0.003(3) -0.008(3)
C83 0.122(7) 0.094(6) 0.084(5) 0.019(4) 0.012(5) -0.035(6)
C84 0.087(6) 0.139(8) 0.046(4) 0.014(4) 0.003(3) -0.050(6)
C85 0.060(4) 0.122(6) 0.033(3) -0.007(3) 0.016(2) -0.038(4)
C86 0.049(3) 0.106(5) 0.037(3) -0.008(3) 0.013(2) -0.027(3)
C87 0.0182(19) 0.069(3) 0.032(2) -0.001(2) -0.0024(16) 0.004(2)
C88 0.028(2) 0.066(3) 0.029(2) 0.009(2) -0.0059(17) 0.001(2)
C89 0.036(2) 0.078(3) 0.025(2) 0.001(2) 0.0002(17) 0.006(2)
C90 0.048(3) 0.109(5) 0.036(3) -0.005(3) 0.006(2) -0.013(3)
C91 0.054(4) 0.171(7) 0.039(3) -0.018(4) -0.004(3) -0.045(4)
C92 0.040(3) 0.157(6) 0.030(3) -0.001(3) 0.002(2) -0.033(4)
C93 0.032(2) 0.087(4) 0.026(2) 0.007(2) -0.0038(18) -0.011(2)
C94 0.022(2) 0.079(3) 0.027(2) 0.006(2) -0.0006(16) -0.002(2)
C95 0.034(3) 0.077(4) 0.039(2) 0.010(2) 0.0005(19) 0.011(3)
C96 0.061(4) 0.049(4) 0.126(6) 0.000(3) 0.011(4) 0.013(3)
C97 0.065(5) 0.080(5) 0.171(9) -0.027(5) 0.020(5) 0.027(4)
C98 0.128(8) 0.087(6) 0.137(8) -0.029(5) -0.001(6) 0.054(6)
C99 0.051(3) 0.090(5) 0.078(4) -0.011(4) 0.005(3) 0.028(4)
C100 0.034(3) 0.095(4) 0.040(3) -0.004(3) -0.003(2) 0.009(3)
C101 0.020(2) 0.071(3) 0.030(2) 0.009(2) 0.0002(16) 0.008(2)
C102 0.034(2) 0.056(3) 0.040(2) 0.008(2) 0.0054(19) 0.005(2)
C103 0.046(3) 0.098(5) 0.056(3) 0.011(3) 0.006(2) -0.014(3)
C104 0.063(4) 0.099(5) 0.081(4) 0.007(4) 0.003(3) -0.035(4)
C105 0.067(4) 0.091(5) 0.086(5) 0.033(4) 0.018(4) -0.020(4)
C106 0.080(4) 0.083(4) 0.047(3) 0.018(3) 0.012(3) -0.024(3)
C107 0.056(3) 0.078(4) 0.034(2) 0.002(2) 0.006(2) 0.000(3)
C108 0.028(2) 0.062(3) 0.028(2) 0.0077(19) 0.0080(17) 0.005(2)
Cl1 0.0761(10) 0.0737(10) 0.0763(10) -0.0255(8) 0.0058(8) 0.0089(8)
Cl2 0.0584(9) 0.0883(11) 0.1047(12) 0.0594(10) 0.0052(8) 0.0021(8)
Cl3 0.0427(7) 0.1059(11) 0.0401(6) 0.0114(6) 0.0056(5) -0.0040(7)
Cl4 0.0651(10) 0.292(3) 0.0734(11) 0.0972(16) 0.0335(9) 0.0701(15)
Cl5 0.164(3) 0.0716(15) 0.402(6) -0.052(2) 0.075(3) 0.0122(16)
Cl6 0.0761(10) 0.1665(18) 0.0374(7) -0.0295(9) 0.0115(7) -0.0178(11)
N1 0.0253(18) 0.069(3) 0.0275(18) 0.0076(17) 0.0031(14) 0.0014(19)
N2 0.037(2) 0.076(3) 0.0234(17) 0.0134(17) 0.0117(15) 0.025(2)
N3 0.0316(19) 0.061(3) 0.0263(17) 0.0112(16) 0.0116(14) 0.0108(17)
N4 0.0254(18) 0.068(3) 0.0298(18) -0.0001(17) -0.0007(14) 0.0094(19)
N5 0.029(2) 0.076(3) 0.050(2) 0.014(2) -0.0006(17) -0.010(2)
N6 0.0247(18) 0.069(3) 0.0343(19) 0.0056(18) 0.0023(14) 0.0087(18)
N7 0.0294(19) 0.054(2) 0.046(2) -0.0032(18) 0.0014(16) 0.0111(17)
N8 0.030(2) 0.068(3) 0.078(3) 0.021(2) -0.006(2) -0.011(2)
N9 0.0311(19) 0.061(3) 0.0298(18) 0.0017(17) -0.0041(15) 0.0036(18)
N10 0.0229(17) 0.077(3) 0.0269(17) -0.0016(17) 0.0022(14) -0.0128(18)
N11 0.0243(18) 0.072(3) 0.0326(19) 0.0091(18) -0.0034(14) -0.0062(18)
N12 0.0206(17) 0.069(3) 0.0336(18) 0.0112(18) 0.0002(14) 0.0073(18)
O1 0.0232(15) 0.097(3) 0.0285(15) 0.0027(15) -0.0018(12) 0.0104(16)
O2 0.0285(16) 0.065(2) 0.0413(17) -0.0025(15) -0.0003(13) 0.0144(16)
O3 0.0226(14) 0.060(2) 0.0383(16) 0.0067(14) 0.0041(12) 0.0049(14)
O4 0.0280(15) 0.068(2) 0.0273(14) -0.0010(14) 0.0023(12) 0.0094(15)
O5 0.0262(17) 0.064(2) 0.088(3) 0.0153(19) -0.0032(16) -0.0074(16)
O6 0.052(2) 0.081(3) 0.076(3) 0.022(2) 0.0140(19) 0.012(2)
O7 0.0199(15) 0.086(2) 0.0412(17) 0.0027(16) 0.0065(12) 0.0056(16)
O8 0.0259(16) 0.062(2) 0.0518(18) 0.0013(16) -0.0046(13) -0.0021(15)
O9 0.0225(15) 0.085(2) 0.0303(15) 0.0030(15) 0.0013(12) 0.0069(16)
O10 0.0342(19) 0.115(4) 0.066(2) -0.025(2) 0.0147(17) 0.004(2)
O11 0.0192(15) 0.095(3) 0.0408(17) 0.0046(17) -0.0009(12) 0.0066(16)
O12 0.0202(15) 0.064(2) 0.073(2) -0.0019(18) -0.0057(14) 0.0056(16)

loop_
_atom_type_symbol
_atom_type_description
_atom_type_scat_dispersion_real
_atom_type_scat_dispersion_imag
_atom_type_scat_source
C C 0.0033 0.0016 'International Tables Vol C Tables 4.2.6.8 and 6.1.1.4'
H H 0.0000 0.0000 'International Tables Vol C Tables 4.2.6.8 and 6.1.1.4'
N N 0.0061 0.0033 'International Tables Vol C Tables 4.2.6.8 and 6.1.1.4'
O O 0.0106 0.0060 'International Tables Vol C Tables 4.2.6.8 and 6.1.1.4'
Cl Cl 0.1484 0.1585 'International Tables Vol C Tables 4.2.6.8 and 6.1.1.4'

loop_
_geom_angle_atom_site_label_1
_geom_angle_atom_site_label_2
_geom_angle_atom_site_label_3
_geom_angle
C2 C1 N4 111.0(4)
C2 C1 C6 112.0(4)
N4 C1 C6 111.3(4)
C2 C1 H1 107.4
N4 C1 H1 107.4
C6 C1 H1 107.4
C1 C2 C3 110.5(4)
C1 C2 H2A 109.5
C3 C2 H2A 109.5
C1 C2 H2B 109.6
C3 C2 H2B 109.5
H2A C2 H2B 108.1
C4 C3 C2 110.4(5)
C4 C3 H3A 109.6
C2 C3 H3A 109.6
C4 C3 H3B 109.6
C2 C3 H3B 109.6
H3A C3 H3B 108.1
C3 C4 C5 110.9(5)
C3 C4 H4A 109.5
C5 C4 H4A 109.5
C3 C4 H4B 109.5
C5 C4 H4B 109.5
H4A C4 H4B 108.0
C4 C5 C6 110.9(4)
C4 C5 H5A 109.5
C6 C5 H5A 109.5
C4 C5 H5B 109.5
C6 C5 H5B 109.5
H5A C5 H5B 108.0
N1 C6 C1 113.8(4)
N1 C6 C5 111.0(4)
C1 C6 C5 109.5(4)
N1 C6 H6 107.4
C1 C6 H6 107.4
C5 C6 H6 107.4
O1 C7 N1 122.4(4)
O1 C7 C8 120.5(4)
N1 C7 C8 117.1(3)
N2 C8 C9 110.5(3)
N2 C8 C7 108.0(3)
C9 C8 C7 108.4(4)
N2 C8 H8 110.0
C9 C8 H8 110.0
C7 C8 H8 110.0
C10 C9 C14 115.8(4)
C10 C9 C8 120.6(4)
C14 C9 C8 123.5(4)
C9 C10 C11 122.2(5)
C9 C10 H10 118.9
C11 C10 H10 118.9
C10 C11 C12 119.4(5)
C10 C11 H11 120.3
C12 C11 H11 120.3
C13 C12 C11 119.2(5)
C13 C12 H12 120.4
C11 C12 H12 120.4
C12 C13 C14 121.1(5)
C12 C13 H13 119.5
C14 C13 H13 119.5
C13 C14 C9 122.2(5)
C13 C14 H14 118.9
C9 C14 H14 118.9
C16 C15 N2 114.8(4)
C16 C15 C22 113.1(4)
N2 C15 C22 105.7(3)
C16 C15 H15 107.6
N2 C15 H15 107.6
C22 C15 H15 107.6
C17 C16 C21 117.2(5)
C17 C16 C15 122.9(4)
C21 C16 C15 119.9(4)
C16 C17 C18 121.9(5)
C16 C17 H17 119.1
C18 C17 H17 119.1
C19 C18 C17 120.3(5)
C19 C18 Cl1 120.0(5)
C17 C18 Cl1 119.6(4)
C18 C19 C20 119.6(5)
C18 C19 H19 120.2
C20 C19 H19 120.2
C21 C20 C19 120.1(5)
C21 C20 H20 119.9
C19 C20 H20 119.9
O2 C21 C20 117.1(4)
O2 C21 C16 122.1(4)
C20 C21 C16 120.8(5)
C23 C22 N3 113.2(3)
C23 C22 C15 111.9(4)
N3 C22 C15 109.7(3)
C23 C22 H22 107.2
N3 C22 H22 107.2
C15 C22 H22 107.2
C28 C23 C24 116.3(4)
C28 C23 C22 121.1(4)
C24 C23 C22 122.7(4)
C25 C24 C23 120.7(4)
C25 C24 H24 119.7
C23 C24 H24 119.7
C24 C25 C26 122.0(5)
C24 C25 Cl2 118.7(4)
C26 C25 Cl2 119.2(4)
C27 C26 C25 118.4(4)
C27 C26 H26 120.8
C25 C26 H26 120.8
C28 C27 C26 121.5(4)
C28 C27 H27 119.3
C26 C27 H27 119.3
C27 C28 O3 119.6(4)
C27 C28 C23 120.8(4)
O3 C28 C23 119.6(4)
N3 C29 C36 108.7(3)
N3 C29 C30 112.3(4)
C36 C29 C30 105.3(3)
N3 C29 H29 110.1
C36 C29 H29 110.1
C30 C29 H29 110.1
C31 C30 C35 119.7(5)
C31 C30 C29 121.9(5)
C35 C30 C29 118.2(5)
C30 C31 C32 119.8(6)
C30 C31 H31 120.1
C32 C31 H31 120.1
C33 C32 C31 118.8(7)
C33 C32 H32 120.6
C31 C32 H32 120.6
C34 C33 C32 120.0(5)
C34 C33 H33 120.0
C32 C33 H33 120.0
C33 C34 C35 122.4(7)
C33 C34 H34 118.8
C35 C34 H34 118.8
C34 C35 C30 119.2(6)
C34 C35 H35 120.4
C30 C35 H35 120.4
O4 C36 N4 125.6(4)
O4 C36 C29 117.6(4)
N4 C36 C29 116.6(4)
N8 C37 C42 111.9(4)
N8 C37 C38 110.7(6)
C42 C37 C38 109.5(5)
N8 C37 H37 108.2
C42 C37 H37 108.2
C38 C37 H37 108.2
C39 C38 C37 111.6(6)
C39 C38 H38A 109.3
C37 C38 H38A 109.3
C39 C38 H38B 109.3
C37 C38 H38B 109.3
H38A C38 H38B 108.0
C38 C39 C40 112.7(5)
C38 C39 H39A 109.1
C40 C39 H39A 109.1
C38 C39 H39B 109.1
C40 C39 H39B 109.1
H39A C39 H39B 107.8
C41 C40 C39 110.6(5)
C41 C40 H40A 109.5
C39 C40 H40A 109.5
C41 C40 H40B 109.5
C39 C40 H40B 109.5
H40A C40 H40B 108.1
C40 C41 C42 110.5(7)
C40 C41 H41A 109.5
C42 C41 H41A 109.5
C40 C41 H41B 109.5
C42 C41 H41B 109.5
H41A C41 H41B 108.1
N5 C42 C37 110.2(4)
N5 C42 C41 111.4(5)
C37 C42 C41 113.9(4)
N5 C42 H42 107.0
C37 C42 H42 107.0
C41 C42 H42 107.0
O5 C43 N5 120.0(5)
O5 C43 C44 120.4(4)
N5 C43 C44 119.2(4)
N6 C44 C43 107.5(4)
N6 C44 C45 113.1(4)
C43 C44 C45 109.9(4)
N6 C44 H44 108.8
C43 C44 H44 108.8
C45 C44 H44 108.8
C46 C45 C50 117.3(5)
C46 C45 C44 119.4(5)
C50 C45 C44 123.3(4)
C47 C46 C45 120.4(6)
C47 C46 H46 119.8
C45 C46 H46 119.8
C48 C47 C46 121.1(6)
C48 C47 H47 119.5
C46 C47 H47 119.5
C49 C48 C47 119.8(6)
C49 C48 H48 120.1
C47 C48 H48 120.1
C48 C49 C50 120.0(7)
C48 C49 H49 120.0
C50 C49 H49 120.0
C49 C50 C45 121.5(6)
C49 C50 H50 119.3
C45 C50 H50 119.3
N6 C51 C52 110.9(4)
N6 C51 C58 109.6(3)
C52 C51 C58 114.0(3)
N6 C51 H51 107.4
C52 C51 H51 107.4
C58 C51 H51 107.4
C57 C52 C53 117.0(4)
C57 C52 C51 124.5(4)
C53 C52 C51 118.5(4)
C54 C53 C52 120.9(5)
C54 C53 H53 119.6
C52 C53 H53 119.6
C55 C54 C53 121.4(5)
C55 C54 Cl3 120.0(4)
C53 C54 Cl3 118.7(4)
C56 C55 C54 119.5(5)
C56 C55 H55 120.2
C54 C55 H55 120.2
C55 C56 C57 122.6(5)
C55 C56 H56 118.7
C57 C56 H56 118.7
O6 C57 C52 122.0(5)
O6 C57 C56 119.4(5)
C52 C57 C56 118.5(5)
N7 C58 C59 112.1(4)
N7 C58 C51 110.6(3)
C59 C58 C51 112.1(4)
N7 C58 H58 107.3
C59 C58 H58 107.3
C51 C58 H58 107.3
C60 C59 C64 118.8(4)
C60 C59 C58 121.4(4)
C64 C59 C58 119.8(4)
C61 C60 C59 117.5(4)
C61 C60 H60 121.3
C59 C60 H60 121.3
C62 C61 C60 124.9(5)
C62 C61 Cl4 118.0(4)
C60 C61 Cl4 117.1(4)
C61 C62 C63 119.4(5)
C61 C62 H62 120.3
C63 C62 H62 120.3
C62 C63 C64 118.1(4)
C62 C63 H63 121.0
C64 C63 H63 121.0
O7 C64 C63 121.1(4)
O7 C64 C59 117.5(4)
C63 C64 C59 121.4(4)
C66A C65 N7 119.5(6)
C66A C65 C72 104.8(6)
N7 C65 C72 110.8(4)
C66A C65 C66B 9.9(6)
N7 C65 C66B 109.7(5)
C72 C65 C66B 110.2(4)
C66A C65 H65 107.0
N7 C65 H65 107.0
C72 C65 H65 107.0
C66B C65 H65 112.1
C67A C66A C71A 120.0
C67A C66A C65 117.9(7)
C71A C66A C65 121.9(7)
C66A C67A C68A 120.0
C66A C67A H67A 120.0
C68A C67A H67A 120.0
C69A C68A C67A 120.0
C69A C68A H68A 120.0
C67A C68A H68A 120.0
C70A C69A C68A 120.0
C70A C69A H69A 120.0
C68A C69A H69A 120.0
C71A C70A C69A 120.0
C71A C70A H70A 120.0
C69A C70A H70A 120.0
C70A C71A C66A 120.0
C70A C71A H71A 120.0
C66A C71A H71A 120.0
C67B C66B C71B 120.0
C67B C66B C65 123.6(6)
C71B C66B C65 116.4(6)
C66B C67B C68B 120.0
C66B C67B H67B 120.0
C68B C67B H67B 120.0
C67B C68B C69B 120.0
C67B C68B H68B 120.0
C69B C68B H68B 120.0
C70B C69B C68B 120.0
C70B C69B H69B 120.0
C68B C69B H69B 120.0
C69B C70B C71B 120.0
C69B C70B H70B 120.0
C71B C70B H70B 120.0
C70B C71B C66B 120.0
C70B C71B H71B 120.0
C66B C71B H71B 120.0
O8 C72 N8 124.1(5)
O8 C72 C65 120.2(4)
N8 C72 C65 115.6(4)
N12 C73 C78 110.6(4)
N12 C73 C74 111.5(4)
C78 C73 C74 110.8(4)
N12 C73 H73 107.9
C78 C73 H73 107.9
C74 C73 H73 107.9
C75 C74 C73 111.4(4)
C75 C74 H74A 109.3
C73 C74 H74A 109.3
C75 C74 H74B 109.3
C73 C74 H74B 109.3
H74A C74 H74B 108.0
C74 C75 C76 111.8(4)
C74 C75 H75A 109.3
C76 C75 H75A 109.3
C74 C75 H75B 109.3
C76 C75 H75B 109.3
H75A C75 H75B 107.9
C77 C76 C75 110.0(4)
C77 C76 H76A 109.7
C75 C76 H76A 109.7
C77 C76 H76B 109.7
C75 C76 H76B 109.7
H76A C76 H76B 108.2
C76 C77 C78 112.5(4)
C76 C77 H77A 109.1
C78 C77 H77A 109.1
C76 C77 H77B 109.1
C78 C77 H77B 109.1
H77A C77 H77B 107.8
N9 C78 C77 111.5(4)
N9 C78 C73 111.7(4)
C77 C78 C73 111.3(4)
N9 C78 H78 107.3
C77 C78 H78 107.3
C73 C78 H78 107.3
O9 C79 N9 124.5(4)
O9 C79 C80 119.7(4)
N9 C79 C80 115.7(4)
N10 C80 C81 110.4(4)
N10 C80 C79 112.2(4)
C81 C80 C79 107.1(3)
N10 C80 H80 109.0
C81 C80 H80 109.0
C79 C80 H80 109.0
C82 C81 C86 119.4(5)
C82 C81 C80 119.0(5)
C86 C81 C80 121.3(5)
C81 C82 C83 117.6(7)
C81 C82 H82 121.2
C83 C82 H82 121.2
C84 C83 C82 122.8(9)
C84 C83 H83 118.6
C82 C83 H83 118.6
C83 C84 C85 119.8(7)
C83 C84 H84 120.1
C85 C84 H84 120.1
C84 C85 C86 121.3(7)
C84 C85 H85 119.3
C86 C85 H85 119.3
C81 C86 C85 118.8(7)
C81 C86 H86 120.6
C85 C86 H86 120.6
C88 C87 N10 110.7(3)
C88 C87 C94 112.4(4)
N10 C87 C94 111.1(3)
C88 C87 H87 107.5
N10 C87 H87 107.5
C94 C87 H87 107.5
C89 C88 C93 119.2(4)
C89 C88 C87 121.2(4)
C93 C88 C87 119.6(4)
C90 C89 C88 121.1(4)
C90 C89 H89 119.4
C88 C89 H89 119.4
C89 C90 C91 119.4(5)
C89 C90 Cl6 120.6(4)
C91 C90 Cl6 120.1(4)
C92 C91 C90 120.0(5)
C92 C91 H91 120.0
C90 C91 H91 120.0
C93 C92 C91 120.9(5)
C93 C92 H92 119.5
C91 C92 H92 119.5
O11 C93 C92 122.2(4)
O11 C93 C88 118.4(4)
C92 C93 C88 119.3(5)
N11 C94 C95 109.8(4)
N11 C94 C87 108.7(3)
C95 C94 C87 116.0(4)
N11 C94 H94 107.3
C95 C94 H94 107.3
C87 C94 H94 107.3
C96 C95 C100 119.0(5)
C96 C95 C94 121.2(5)
C100 C95 C94 119.8(5)
C95 C96 C97 119.6(7)
C95 C96 H96 120.2
C97 C96 H96 120.2
C96 C97 C98 123.5(8)
C96 C97 Cl5 115.5(7)
C98 C97 Cl5 120.7(6)
C99 C98 C97 117.8(7)
C99 C98 H98 121.1
C97 C98 H98 121.1
C98 C99 C100 121.8(7)
C98 C99 H99 119.1
C100 C99 H99 119.1
O10 C100 C99 118.6(5)
O10 C100 C95 123.3(5)
C99 C100 C95 118.1(6)
N11 C101 C102 113.1(4)
N11 C101 C108 108.6(4)
C102 C101 C108 109.8(4)
N11 C101 H101 108.4
C102 C101 H101 108.4
C108 C101 H101 108.4
C103 C102 C107 119.5(5)
C103 C102 C101 122.2(4)
C107 C102 C101 118.3(4)
C102 C103 C104 119.8(5)
C102 C103 H103 120.1
C104 C103 H103 120.1
C105 C104 C103 122.1(6)
C105 C104 H104 119.0
C103 C104 H104 119.0
C104 C105 C106 118.7(5)
C104 C105 H105 120.6
C106 C105 H105 120.6
C107 C106 C105 119.1(5)
C107 C106 H106 120.5
C105 C106 H106 120.5
C102 C107 C106 120.6(5)
C102 C107 H107 119.7
C106 C107 H107 119.7
O12 C108 N12 121.3(4)
O12 C108 C101 120.2(4)
N12 C108 C101 118.5(4)
C7 N1 C6 123.0(4)
C7 N1 H1A 118.5
C6 N1 H1A 118.5
C8 N2 C15 113.3(3)
C8 N2 H2 123.3
C15 N2 H2 123.3
C29 N3 C22 111.4(3)
C29 N3 H3 124.3
C22 N3 H3 124.3
C36 N4 C1 123.6(3)
C36 N4 H4 118.2
C1 N4 H4 118.2
C43 N5 C42 124.5(4)
C43 N5 H5 117.7
C42 N5 H5 117.7
C44 N6 C51 112.1(3)
C44 N6 H6A 123.9
C51 N6 H6A 123.9
C65 N7 C58 114.6(4)
C65 N7 H7 122.7
C58 N7 H7 122.7
C72 N8 C37 124.3(4)
C72 N8 H8A 117.9
C37 N8 H8A 117.9
C79 N9 C78 123.7(4)
C79 N9 H9 118.1
C78 N9 H9 118.1
C80 N10 C87 113.3(3)
C80 N10 H10A 123.3
C87 N10 H10A 123.3
C101 N11 C94 113.9(3)
C101 N11 H11A 123.1
C94 N11 H11A 123.1
C108 N12 C73 123.4(4)
C108 N12 H12A 118.3
C73 N12 H12A 118.3
C21 O2 H2C 109.5
C28 O3 H3C 109.5
C57 O6 H6B 109.5
C64 O7 H7A 109.5
C100 O10 H10B 109.5
C93 O11 H11B 109.5

loop_
_geom_bond_atom_site_label_1
_geom_bond_atom_site_label_2
_geom_bond_distance
C1 C2 1.469(7)
C1 N4 1.477(6)
C1 C6 1.531(7)
C1 H1 1.0000
C2 C3 1.555(8)
C2 H2A 0.9900
C2 H2B 0.9900
C3 C4 1.526(8)
C3 H3A 0.9900
C3 H3B 0.9900
C4 C5 1.538(8)
C4 H4A 0.9900
C4 H4B 0.9900
C5 C6 1.541(7)
C5 H5A 0.9900
C5 H5B 0.9900
C6 N1 1.442(6)
C6 H6 1.0000
C7 O1 1.240(5)
C7 N1 1.328(6)
C7 C8 1.513(7)
C8 N2 1.469(6)
C8 C9 1.508(6)
C8 H8 1.0000
C9 C10 1.383(6)
C9 C14 1.394(7)
C10 C11 1.385(7)
C10 H10 0.9500
C11 C12 1.386(8)
C11 H11 0.9500
C12 C13 1.348(8)
C12 H12 0.9500
C13 C14 1.364(7)
C13 H13 0.9500
C14 H14 0.9500
C15 C16 1.499(7)
C15 N2 1.509(5)
C15 C22 1.570(5)
C15 H15 1.0000
C16 C17 1.382(7)
C16 C21 1.413(6)
C17 C18 1.383(8)
C17 H17 0.9500
C18 C19 1.371(8)
C18 Cl1 1.736(6)
C19 C20 1.389(8)
C19 H19 0.9500
C20 C21 1.385(7)
C20 H20 0.9500
C21 O2 1.371(6)
C22 C23 1.476(6)
C22 N3 1.518(5)
C22 H22 1.0000
C23 C28 1.419(6)
C23 C24 1.423(7)
C24 C25 1.354(7)
C24 H24 0.9500
C25 C26 1.382(7)
C25 Cl2 1.740(5)
C26 C27 1.370(7)
C26 H26 0.9500
C27 C28 1.369(6)
C27 H27 0.9500
C28 O3 1.389(5)
C29 N3 1.461(6)
C29 C36 1.533(6)
C29 C30 1.544(6)
C29 H29 1.0000
C30 C31 1.347(8)
C30 C35 1.400(8)
C31 C32 1.443(8)
C31 H31 0.9500
C32 C33 1.379(11)
C32 H32 0.9500
C33 C34 1.332(10)
C33 H33 0.9500
C34 C35 1.379(8)
C34 H34 0.9500
C35 H35 0.9500
C36 O4 1.240(5)
C36 N4 1.326(6)
C37 N8 1.441(7)
C37 C42 1.538(9)
C37 C38 1.544(8)
C37 H37 1.0000
C38 C39 1.517(11)
C38 H38A 0.9900
C38 H38B 0.9900
C39 C40 1.542(13)
C39 H39A 0.9900
C39 H39B 0.9900
C40 C41 1.497(11)
C40 H40A 0.9900
C40 H40B 0.9900
C41 C42 1.564(8)
C41 H41A 0.9900
C41 H41B 0.9900
C42 N5 1.433(7)
C42 H42 1.0000
C43 O5 1.231(5)
C43 N5 1.343(6)
C43 C44 1.520(7)
C44 N6 1.459(5)
C44 C45 1.520(7)
C44 H44 1.0000
C45 C46 1.379(7)
C45 C50 1.390(8)
C46 C47 1.366(8)
C46 H46 0.9500
C47 C48 1.356(10)
C47 H47 0.9500
C48 C49 1.354(10)
C48 H48 0.9500
C49 C50 1.361(9)
C49 H49 0.9500
C50 H50 0.9500
C51 N6 1.475(5)
C51 C52 1.519(6)
C51 C58 1.560(6)
C51 H51 1.0000
C52 C57 1.414(7)
C52 C53 1.426(6)
C53 C54 1.394(7)
C53 H53 0.9500
C54 C55 1.357(8)
C54 Cl3 1.774(6)
C55 C56 1.344(8)
C55 H55 0.9500
C56 C57 1.431(8)
C56 H56 0.9500
C57 O6 1.303(6)
C58 N7 1.462(6)
C58 C59 1.518(6)
C58 H58 1.0000
C59 C60 1.392(7)
C59 C64 1.400(6)
C60 C61 1.371(7)
C60 H60 0.9500
C61 C62 1.329(8)
C61 Cl4 1.778(5)
C62 C63 1.388(8)
C62 H62 0.9500
C63 C64 1.394(7)
C63 H63 0.9500
C64 O7 1.363(6)
C65 C66A 1.412(9)
C65 N7 1.449(7)
C65 C72 1.542(7)
C65 C66B 1.598(8)
C65 H65 1.0000
C66A C67A 1.3900
C66A C71A 1.3900
C67A C68A 1.3900
C67A H67A 0.9500
C68A C69A 1.3900
C68A H68A 0.9500
C69A C70A 1.3900
C69A H69A 0.9500
C70A C71A 1.3900
C70A H70A 0.9500
C71A H71A 0.9500
C66B C67B 1.3900
C66B C71B 1.3900
C67B C68B 1.3900
C67B H67B 0.9500
C68B C69B 1.3900
C68B H68B 0.9500
C69B C70B 1.3900
C69B H69B 0.9500
C70B C71B 1.3900
C70B H70B 0.9500
C71B H71B 0.9500
C72 O8 1.231(5)
C72 N8 1.350(6)
C73 N12 1.431(7)
C73 C78 1.543(7)
C73 C74 1.543(6)
C73 H73 1.0000
C74 C75 1.517(8)
C74 H74A 0.9900
C74 H74B 0.9900
C75 C76 1.553(9)
C75 H75A 0.9900
C75 H75B 0.9900
C76 C77 1.505(7)
C76 H76A 0.9900
C76 H76B 0.9900
C77 C78 1.530(7)
C77 H77A 0.9900
C77 H77B 0.9900
C78 N9 1.459(5)
C78 H78 1.0000
C79 O9 1.239(5)
C79 N9 1.335(6)
C79 C80 1.528(6)
C80 N10 1.453(6)
C80 C81 1.523(7)
C80 H80 1.0000
C81 C82 1.384(8)
C81 C86 1.385(8)
C82 C83 1.403(10)
C82 H82 0.9500
C83 C84 1.317(12)
C83 H83 0.9500
C84 C85 1.334(11)
C84 H84 0.9500
C85 C86 1.401(8)
C85 H85 0.9500
C86 H86 0.9500
C87 C88 1.503(6)
C87 N10 1.506(6)
C87 C94 1.556(7)
C87 H87 1.0000
C88 C89 1.384(6)
C88 C93 1.412(6)
C89 C90 1.378(7)
C89 H89 0.9500
C90 C91 1.394(8)
C90 Cl6 1.732(5)
C91 C92 1.382(9)
C91 H91 0.9500
C92 C93 1.376(7)
C92 H92 0.9500
C93 O11 1.346(6)
C94 N11 1.473(5)
C94 C95 1.527(8)
C94 H94 1.0000
C95 C96 1.354(8)
C95 C100 1.423(7)
C96 C97 1.358(10)
C96 H96 0.9500
C97 C98 1.366(13)
C97 Cl5 1.788(9)
C98 C99 1.337(12)
C98 H98 0.9500
C99 C100 1.405(9)
C99 H99 0.9500
C100 O10 1.349(7)
C101 N11 1.466(5)
C101 C102 1.513(7)
C101 C108 1.518(7)
C101 H101 1.0000
C102 C103 1.376(7)
C102 C107 1.393(6)
C103 C104 1.398(8)
C103 H103 0.9500
C104 C105 1.363(9)
C104 H104 0.9500
C105 C106 1.415(9)
C105 H105 0.9500
C106 C107 1.410(8)
C106 H106 0.9500
C107 H107 0.9500
C108 O12 1.255(5)
C108 N12 1.332(6)
N1 H1A 0.8800
N2 H2 0.8800
N3 H3 0.8800
N4 H4 0.8800
N5 H5 0.8800
N6 H6A 0.8800
N7 H7 0.8800
N8 H8A 0.8800
N9 H9 0.8800
N10 H10A 0.8800
N11 H11A 0.8800
N12 H12A 0.8800
O2 H2C 0.8400
O3 H3C 0.8400
O6 H6B 0.8400
O7 H7A 0.8400
O10 H10B 0.8400
O11 H11B 0.8400

loop_
_platon_squeeze_void_nr
_platon_squeeze_void_average_x
_platon_squeeze_void_average_y
_platon_squeeze_void_average_z
_platon_squeeze_void_volume
_platon_squeeze_void_count_electrons
_platon_squeeze_void_content
1 -0.014 0.189 -0.266 1948 352 ' '
2 -0.011 0.689 -0.021 1948 352 ' '
3 0.300 0.074 0.473 17 1 ' '
4 0.800 0.574 0.473 17 1 ' '
5 0.200 0.574 0.527 17 1 ' '
6 0.700 0.074 0.527 17 1 ' '
